data_1511930
loop_
_publ_author_name
'Li, Weiling'
'Lin, Weiying'
'Wang, Jiaoliang'
'Guan, Xiaoyu'

_publ_section_title
;
 Phenanthro[9,10-d]imidazole-quinoline Boron Difluoride Dyes with
 Solid-State Red Fluorescence.
;
_journal_issue 7
_journal_name_full 'Organic letters'
_journal_page_first 1768
_journal_page_last 1771
_journal_paper_doi 10.1021/ol400605x
_journal_volume 15
_journal_year 2013
_chemical_formula_sum 'C48 H26 B2 N6 O3'
_chemical_formula_weight 756.37
_chemical_name_systematic
; 
 ? 
;
_space_group_IT_number 2
_symmetry_cell_setting triclinic
_symmetry_space_group_name_Hall '-P 1'
_symmetry_space_group_name_H-M 'P -1'
_atom_sites_solution_hydrogens geom
_atom_sites_solution_primary direct
_atom_sites_solution_secondary difmap
_audit_creation_method SHELXL-97
_cell_angle_alpha 78.187(9)
_cell_angle_beta 75.189(7)
_cell_angle_gamma 79.830(7)
_cell_formula_units_Z 4
_cell_length_a 13.009(4)
_cell_length_b 14.636(5)
_cell_length_c 22.764(7)
_cell_measurement_reflns_used 544
_cell_measurement_temperature 293(2)
_cell_measurement_theta_max 51.688
_cell_measurement_theta_min 4.380
_cell_volume 4066(2)
_computing_cell_refinement 'Bruker SMART'
_computing_data_collection 'Bruker SMART'
_computing_data_reduction 'Bruker SHELXTL'
_computing_molecular_graphics 'Bruker SHELXTL'
_computing_publication_material 'Bruker SHELXTL'
_computing_structure_refinement 'SHELXL-97 (Sheldrick, 1997)'
_computing_structure_solution 'SHELXS-97 (Sheldrick, 1990)'
_diffrn_ambient_temperature 293(2)
_diffrn_measured_fraction_theta_full 0.996
_diffrn_measured_fraction_theta_max 0.996
_diffrn_measurement_device_type 'CCD area detector'
_diffrn_measurement_method 'phi and omega scans'
_diffrn_radiation_monochromator graphite
_diffrn_radiation_source 'fine-focus sealed tube'
_diffrn_radiation_type MoK\a
_diffrn_radiation_wavelength 0.71073
_diffrn_reflns_av_R_equivalents 0.0000
_diffrn_reflns_av_sigmaI/netI 0.3830
_diffrn_reflns_limit_h_max 15
_diffrn_reflns_limit_h_min -14
_diffrn_reflns_limit_k_max 17
_diffrn_reflns_limit_k_min -16
_diffrn_reflns_limit_l_max 27
_diffrn_reflns_limit_l_min 0
_diffrn_reflns_number 14370
_diffrn_reflns_theta_full 25.05
_diffrn_reflns_theta_max 25.05
_diffrn_reflns_theta_min 1.58
_exptl_absorpt_coefficient_mu 0.078
_exptl_absorpt_correction_T_max 1.00000
_exptl_absorpt_correction_T_min 0.15463
_exptl_absorpt_correction_type empirical
_exptl_absorpt_process_details sadabs
_exptl_crystal_colour yellow
_exptl_crystal_density_diffrn 1.236
_exptl_crystal_density_method 'not measured'
_exptl_crystal_description prismatic
_exptl_crystal_F_000 1560
_exptl_crystal_size_max 0.154
_exptl_crystal_size_mid 0.132
_exptl_crystal_size_min 0.045
_platon_squeeze_details
;
;
_refine_diff_density_max 0.331
_refine_diff_density_min -0.271
_refine_diff_density_rms 0.062
_refine_ls_extinction_method none
_refine_ls_goodness_of_fit_ref 0.756
_refine_ls_hydrogen_treatment constr
_refine_ls_matrix_type full
_refine_ls_number_parameters 1063
_refine_ls_number_reflns 14370
_refine_ls_number_restraints 0
_refine_ls_restrained_S_all 0.756
_refine_ls_R_factor_all 0.2637
_refine_ls_R_factor_gt 0.0923
_refine_ls_shift/su_max 0.000
_refine_ls_shift/su_mean 0.000
_refine_ls_structure_factor_coef Fsqd
_refine_ls_weighting_details 'calc w=1/[\s^2^(Fo^2^)+(0.0799P)^2^+0.0000P] where P=(Fo^2^+2Fc^2^)/3'
_refine_ls_weighting_scheme calc
_refine_ls_wR_factor_gt 0.1931
_refine_ls_wR_factor_ref 0.2354
_reflns_number_gt 4506
_reflns_number_total 14370
_reflns_threshold_expression >2sigma(I)
_cod_data_source_file ol400605x_si_003.cif
_cod_data_source_block cd212424
_cod_depositor_comments
;
The following automatic conversions were performed:

'_symmetry_cell_setting' value 'Triclinic' changed to 'triclinic'
according to /home/saulius/struct/CIF-dictionaries/cif_core.dic
dictionary named 'cif_core.dic' version 2.4.2 from 2011-04-26.

Automatic conversion script
Id: cif_fix_values 1891 2012-01-12 08:04:46Z andrius 
;
_cod_original_sg_symbol_H-M P-1
_cod_database_code 1511930

loop_
_symmetry_equiv_pos_as_xyz
'x, y, z'
'-x, -y, -z'

loop_
_atom_site_label
_atom_site_type_symbol
_atom_site_fract_x
_atom_site_fract_y
_atom_site_fract_z
_atom_site_U_iso_or_equiv
_atom_site_adp_type
_atom_site_occupancy
_atom_site_symmetry_multiplicity
_atom_site_calc_flag
_atom_site_refinement_flags
N1 N 0.8731(4) 0.4341(4) 0.4719(2) 0.0565(14) Uani 1 1 d .
N2 N 0.7991(4) 0.4707(3) 0.3839(2) 0.0559(15) Uani 1 1 d .
N3 N 0.7491(4) 0.6293(3) 0.3802(2) 0.0603(15) Uani 1 1 d .
N4 N 0.9752(4) 0.1835(4) 0.3914(2) 0.0577(14) Uani 1 1 d .
N5 N 0.8567(4) 0.1337(4) 0.4863(2) 0.0590(15) Uani 1 1 d .
N6 N 0.8753(5) -0.0234(4) 0.4852(3) 0.0651(15) Uani 1 1 d .
N1' N 0.0974(4) 0.7865(3) 1.0427(2) 0.0522(14) Uani 1 1 d .
N2' N 0.0819(4) 0.8682(3) 0.9426(2) 0.0487(13) Uani 1 1 d .
N3' N -0.0879(4) 0.9444(3) 0.9647(3) 0.0594(15) Uani 1 1 d .
N4' N 0.4080(4) 0.7077(3) 0.9333(2) 0.0461(13) Uani 1 1 d .
N5' N 0.3348(4) 0.5633(3) 0.9653(2) 0.0482(13) Uani 1 1 d .
N6' N 0.4779(4) 0.4636(3) 0.9278(2) 0.0515(14) Uani 1 1 d .
O1 O 0.9831(3) 0.2470(3) 0.48114(19) 0.0592(12) Uani 1 1 d .
O2 O 0.8288(3) 0.3031(3) 0.43495(17) 0.0568(11) Uani 1 1 d .
O3 O 0.9814(4) 0.3835(3) 0.37548(19) 0.0601(12) Uani 1 1 d .
O1' O 0.3035(3) 0.6783(3) 1.0372(2) 0.0571(12) Uani 1 1 d .
O2' O 0.2113(3) 0.7177(3) 0.95346(16) 0.0507(11) Uani 1 1 d .
O3' O 0.2533(3) 0.8610(3) 0.97567(19) 0.0566(11) Uani 1 1 d .
B1 B 0.8727(7) 0.3884(5) 0.4132(3) 0.049(2) Uani 1 1 d .
B2 B 0.9039(6) 0.2266(5) 0.4514(3) 0.051(2) Uani 1 1 d .
B1' B 0.1693(6) 0.8065(5) 0.9737(3) 0.048(2) Uani 1 1 d .
B2' B 0.2991(6) 0.6669(5) 0.9770(4) 0.054(2) Uani 1 1 d .
C1 C 0.9661(6) 0.2990(5) 0.5262(3) 0.0628(19) Uani 1 1 d .
C2 C 1.0089(5) 0.2608(5) 0.5762(3) 0.067(2) Uani 1 1 d .
H2 H 1.0450 0.1999 0.5791 0.080 Uiso 1 1 calc R
C3 C 0.9988(6) 0.3125(5) 0.6227(3) 0.076(2) Uani 1 1 d .
H3 H 1.0282 0.2849 0.6564 0.091 Uiso 1 1 calc R
C4 C 0.9467(6) 0.4036(5) 0.6206(3) 0.078(2) Uani 1 1 d .
H4 H 0.9403 0.4368 0.6523 0.094 Uiso 1 1 calc R
C5 C 0.9046(5) 0.4438(5) 0.5701(3) 0.0586(18) Uani 1 1 d .
C6 C 0.9143(5) 0.3923(5) 0.5226(3) 0.0602(19) Uani 1 1 d .
C7 C 0.8521(5) 0.5367(5) 0.5645(3) 0.073(2) Uani 1 1 d .
H7 H 0.8428 0.5709 0.5961 0.088 Uiso 1 1 calc R
C8 C 0.8148(5) 0.5769(5) 0.5133(3) 0.065(2) Uani 1 1 d .
H8 H 0.7821 0.6390 0.5093 0.077 Uiso 1 1 calc R
C9 C 0.8258(5) 0.5249(5) 0.4673(3) 0.0625(19) Uani 1 1 d .
C10 C 0.7856(5) 0.5465(5) 0.4114(3) 0.0555(18) Uani 1 1 d .
C11 C 0.7694(5) 0.5056(5) 0.3284(3) 0.0590(18) Uani 1 1 d .
C12 C 0.7418(5) 0.6022(5) 0.3266(3) 0.0582(18) Uani 1 1 d .
C13 C 0.7124(5) 0.6602(5) 0.2743(3) 0.0583(18) Uani 1 1 d .
C14 C 0.6867(5) 0.7602(5) 0.2700(3) 0.071(2) Uani 1 1 d .
H14 H 0.6842 0.7884 0.3035 0.085 Uiso 1 1 calc R
C15 C 0.6658(5) 0.8142(5) 0.2170(4) 0.074(2) Uani 1 1 d .
H15 H 0.6541 0.8795 0.2130 0.089 Uiso 1 1 calc R
C16 C 0.6621(5) 0.7702(6) 0.1685(4) 0.082(2) Uani 1 1 d .
H16 H 0.6433 0.8074 0.1335 0.098 Uiso 1 1 calc R
C17 C 0.6850(5) 0.6745(5) 0.1703(3) 0.070(2) Uani 1 1 d .
H17 H 0.6830 0.6482 0.1368 0.084 Uiso 1 1 calc R
C18 C 0.7115(5) 0.6167(5) 0.2231(3) 0.066(2) Uani 1 1 d .
C19 C 0.7351(5) 0.5139(5) 0.2289(3) 0.0587(18) Uani 1 1 d .
C20 C 0.7650(5) 0.4589(5) 0.2808(3) 0.0581(18) Uani 1 1 d .
C21 C 0.7863(5) 0.3597(5) 0.2863(3) 0.072(2) Uani 1 1 d .
H21 H 0.8044 0.3236 0.3217 0.087 Uiso 1 1 calc R
C22 C 0.7802(6) 0.3173(5) 0.2399(4) 0.081(2) Uani 1 1 d .
H22 H 0.7946 0.2521 0.2434 0.098 Uiso 1 1 calc R
C23 C 0.7521(6) 0.3724(6) 0.1862(4) 0.088(2) Uani 1 1 d .
H23 H 0.7485 0.3427 0.1545 0.105 Uiso 1 1 calc R
C24 C 0.7298(6) 0.4698(6) 0.1797(3) 0.083(2) Uani 1 1 d .
H24 H 0.7117 0.5054 0.1441 0.099 Uiso 1 1 calc R
C25 C 1.0219(5) 0.3328(4) 0.3284(3) 0.0526(17) Uani 1 1 d .
C26 C 1.0621(5) 0.3811(5) 0.2727(3) 0.067(2) Uani 1 1 d .
H26 H 1.0573 0.4464 0.2666 0.081 Uiso 1 1 calc R
C27 C 1.1108(5) 0.3323(6) 0.2246(3) 0.074(2) Uani 1 1 d .
H27 H 1.1417 0.3657 0.1867 0.088 Uiso 1 1 calc R
C28 C 1.1150(5) 0.2357(5) 0.2308(3) 0.070(2) Uani 1 1 d .
H28 H 1.1466 0.2052 0.1973 0.085 Uiso 1 1 calc R
C29 C 1.0714(5) 0.1843(5) 0.2880(3) 0.0578(18) Uani 1 1 d .
C30 C 1.0229(5) 0.2352(5) 0.3357(3) 0.0560(18) Uani 1 1 d .
C31 C 1.0754(6) 0.0861(5) 0.2976(3) 0.076(2) Uani 1 1 d .
H31 H 1.1125 0.0530 0.2660 0.091 Uiso 1 1 calc R
C32 C 1.0271(5) 0.0402(5) 0.3509(3) 0.0638(19) Uani 1 1 d .
H32 H 1.0290 -0.0248 0.3566 0.077 Uiso 1 1 calc R
C33 C 0.9742(6) 0.0890(5) 0.3977(3) 0.0599(19) Uani 1 1 d .
C34 C 0.9044(5) 0.0601(5) 0.4561(3) 0.0573(18) Uani 1 1 d .
C35 C 0.7926(6) 0.0952(5) 0.5420(3) 0.0625(19) Uani 1 1 d .
C36 C 0.8068(6) 0.0005(5) 0.5389(3) 0.0597(18) Uani 1 1 d .
C37 C 0.7501(6) -0.0641(5) 0.5900(3) 0.066(2) Uani 1 1 d .
C38 C 0.7621(6) -0.1612(5) 0.5866(3) 0.080(2) Uani 1 1 d .
H38 H 0.8047 -0.1858 0.5524 0.096 Uiso 1 1 calc R
C39 C 0.7060(7) -0.2179(5) 0.6378(4) 0.098(3) Uani 1 1 d .
H39 H 0.7159 -0.2827 0.6391 0.118 Uiso 1 1 calc R
C40 C 0.6363(6) -0.1805(6) 0.6866(4) 0.094(3) Uani 1 1 d .
H40 H 0.5951 -0.2191 0.7181 0.113 Uiso 1 1 calc R
C41 C 0.6279(6) -0.0855(6) 0.6885(3) 0.090(2) Uani 1 1 d .
H41 H 0.5846 -0.0619 0.7228 0.108 Uiso 1 1 calc R
C42 C 0.6829(6) -0.0241(5) 0.6401(3) 0.067(2) Uani 1 1 d .
C43 C 0.6738(6) 0.0750(5) 0.6407(3) 0.073(2) Uani 1 1 d .
C44 C 0.6089(6) 0.1146(6) 0.6900(3) 0.081(2) Uani 1 1 d .
H44 H 0.5709 0.0759 0.7230 0.097 Uiso 1 1 calc R
C45 C 0.5990(6) 0.2080(7) 0.6918(4) 0.091(3) Uani 1 1 d .
H45 H 0.5592 0.2302 0.7274 0.110 Uiso 1 1 calc R
C46 C 0.6473(6) 0.2735(6) 0.6410(4) 0.086(2) Uani 1 1 d .
H46 H 0.6357 0.3381 0.6409 0.103 Uiso 1 1 calc R
C47 C 0.7131(6) 0.2334(5) 0.5919(3) 0.080(2) Uani 1 1 d .
H47 H 0.7494 0.2724 0.5583 0.096 Uiso 1 1 calc R
C48 C 0.7268(5) 0.1373(5) 0.5908(3) 0.0579(18) Uani 1 1 d .
C1' C 0.2252(5) 0.6695(4) 1.0894(3) 0.0507(17) Uani 1 1 d .
C2' C 0.2508(6) 0.6116(4) 1.1423(3) 0.067(2) Uani 1 1 d .
H2' H 0.3196 0.5798 1.1411 0.080 Uiso 1 1 calc R
C3' C 0.1724(6) 0.6024(5) 1.1962(3) 0.072(2) Uani 1 1 d .
H3' H 0.1882 0.5610 1.2305 0.086 Uiso 1 1 calc R
C4' C 0.0714(6) 0.6526(5) 1.2006(3) 0.075(2) Uani 1 1 d .
H4' H 0.0206 0.6453 1.2377 0.090 Uiso 1 1 calc R
C5' C 0.0447(6) 0.7148(4) 1.1491(3) 0.0556(17) Uani 1 1 d .
C6' C 0.1233(5) 0.7242(4) 1.0925(3) 0.0505(16) Uani 1 1 d .
C7' C -0.0593(6) 0.7678(5) 1.1509(3) 0.074(2) Uani 1 1 d .
H7' H -0.1121 0.7619 1.1873 0.088 Uiso 1 1 calc R
C8' C -0.0823(6) 0.8282(4) 1.0987(3) 0.066(2) Uani 1 1 d .
H8' H -0.1491 0.8639 1.0991 0.079 Uiso 1 1 calc R
C9' C -0.0006(5) 0.8321(4) 1.0461(3) 0.0502(17) Uani 1 1 d .
C10' C -0.0094(6) 0.8844(4) 0.9862(3) 0.0552(17) Uani 1 1 d .
C11' C 0.0646(6) 0.9234(4) 0.8895(3) 0.0543(17) Uani 1 1 d .
C12' C -0.0390(6) 0.9692(5) 0.9045(3) 0.0600(18) Uani 1 1 d .
C13' C -0.0829(6) 1.0340(4) 0.8582(4) 0.0640(19) Uani 1 1 d .
C14' C -0.1896(6) 1.0761(5) 0.8714(4) 0.080(2) Uani 1 1 d .
H14' H -0.2320 1.0627 0.9109 0.096 Uiso 1 1 calc R
C15' C -0.2329(7) 1.1372(5) 0.8265(4) 0.094(3) Uani 1 1 d .
H15' H -0.3040 1.1647 0.8355 0.113 Uiso 1 1 calc R
C16' C -0.1697(8) 1.1569(5) 0.7686(5) 0.096(3) Uani 1 1 d .
H16' H -0.1989 1.1980 0.7383 0.115 Uiso 1 1 calc R
C17' C -0.0629(8) 1.1171(4) 0.7536(3) 0.086(3) Uani 1 1 d .
H17' H -0.0213 1.1334 0.7142 0.103 Uiso 1 1 calc R
C18' C -0.0176(6) 1.0519(4) 0.7982(3) 0.062(2) Uani 1 1 d .
C19' C 0.0950(6) 1.0060(4) 0.7841(3) 0.0593(18) Uani 1 1 d .
C20' C 0.1658(8) 1.0262(5) 0.7265(3) 0.088(3) Uani 1 1 d .
H20' H 0.1427 1.0722 0.6962 0.105 Uiso 1 1 calc R
C21' C 0.2693(8) 0.9793(7) 0.7137(4) 0.102(3) Uani 1 1 d .
H21' H 0.3135 0.9931 0.6748 0.123 Uiso 1 1 calc R
C22' C 0.3065(7) 0.9143(6) 0.7568(4) 0.088(2) Uani 1 1 d .
H22' H 0.3762 0.8835 0.7480 0.106 Uiso 1 1 calc R
C23' C 0.2398(6) 0.8933(5) 0.8149(3) 0.069(2) Uani 1 1 d .
H23' H 0.2659 0.8479 0.8445 0.083 Uiso 1 1 calc R
C24' C 0.1354(6) 0.9383(4) 0.8301(3) 0.0557(18) Uani 1 1 d .
C25' C 0.3490(5) 0.8743(5) 0.9355(3) 0.0530(17) Uani 1 1 d .
C26' C 0.3695(6) 0.9646(4) 0.9158(3) 0.0605(19) Uani 1 1 d .
H26' H 0.3176 1.0137 0.9282 0.073 Uiso 1 1 calc R
C27' C 0.4683(6) 0.9847(5) 0.8769(3) 0.0643(19) Uani 1 1 d .
H27' H 0.4808 1.0471 0.8641 0.077 Uiso 1 1 calc R
C28' C 0.5442(6) 0.9170(5) 0.8579(3) 0.0631(19) Uani 1 1 d .
H28' H 0.6096 0.9313 0.8324 0.076 Uiso 1 1 calc R
C29' C 0.5231(6) 0.8213(4) 0.8775(3) 0.0566(18) Uani 1 1 d .
C30' C 0.4255(5) 0.8003(5) 0.9160(3) 0.0494(16) Uani 1 1 d .
C31' C 0.6024(5) 0.7450(5) 0.8578(3) 0.0664(19) Uani 1 1 d .
H31' H 0.6690 0.7576 0.8332 0.080 Uiso 1 1 calc R
C32' C 0.5802(6) 0.6535(5) 0.8753(3) 0.072(2) Uani 1 1 d .
H32' H 0.6313 0.6040 0.8628 0.087 Uiso 1 1 calc R
C33' C 0.4809(5) 0.6368(4) 0.9116(3) 0.0511(17) Uani 1 1 d .
C34' C 0.4378(6) 0.5500(4) 0.9333(3) 0.0516(17) Uani 1 1 d .
C35' C 0.3939(5) 0.4164(4) 0.9601(3) 0.0462(16) Uani 1 1 d .
C36' C 0.3051(5) 0.4752(4) 0.9856(3) 0.0471(16) Uani 1 1 d .
C37' C 0.2052(6) 0.4443(5) 1.0192(3) 0.0588(18) Uani 1 1 d .
C38' C 0.1141(6) 0.5045(5) 1.0414(3) 0.0644(19) Uani 1 1 d .
H38' H 0.1165 0.5691 1.0335 0.077 Uiso 1 1 calc R
C39' C 0.0208(6) 0.4704(6) 1.0749(3) 0.082(2) Uani 1 1 d .
H39' H -0.0382 0.5113 1.0909 0.099 Uiso 1 1 calc R
C40' C 0.0153(7) 0.3746(7) 1.0845(3) 0.092(3) Uani 1 1 d .
H40' H -0.0479 0.3508 1.1063 0.111 Uiso 1 1 calc R
C41' C 0.1042(8) 0.3152(6) 1.0617(4) 0.081(2) Uani 1 1 d .
H41' H 0.0987 0.2512 1.0683 0.098 Uiso 1 1 calc R
C42' C 0.2035(7) 0.3454(5) 1.0287(3) 0.070(2) Uani 1 1 d .
C43' C 0.3003(7) 0.2801(5) 1.0061(3) 0.065(2) Uani 1 1 d .
C44' C 0.2999(7) 0.1799(5) 1.0220(3) 0.077(2) Uani 1 1 d .
H44' H 0.2394 0.1540 1.0463 0.092 Uiso 1 1 calc R
C45' C 0.3924(8) 0.1245(5) 1.0000(4) 0.082(3) Uani 1 1 d .
H45' H 0.3932 0.0595 1.0096 0.099 Uiso 1 1 calc R
C46' C 0.4838(7) 0.1593(5) 0.9647(3) 0.073(2) Uani 1 1 d .
H46' H 0.5446 0.1186 0.9507 0.088 Uiso 1 1 calc R
C47' C 0.4847(6) 0.2535(5) 0.9506(3) 0.067(2) Uani 1 1 d .
H47' H 0.5460 0.2775 0.9259 0.081 Uiso 1 1 calc R
C48' C 0.3944(6) 0.3155(5) 0.9726(3) 0.0576(18) Uani 1 1 d .

loop_
_atom_site_aniso_label
_atom_site_aniso_U_11
_atom_site_aniso_U_22
_atom_site_aniso_U_33
_atom_site_aniso_U_23
_atom_site_aniso_U_13
_atom_site_aniso_U_12
N1 0.067(4) 0.057(4) 0.047(4) -0.004(3) -0.015(3) -0.015(3)
N2 0.089(4) 0.047(3) 0.037(3) -0.015(3) -0.025(3) 0.001(3)
N3 0.077(4) 0.051(4) 0.057(4) -0.011(3) -0.030(3) 0.003(3)
N4 0.053(4) 0.055(4) 0.060(4) -0.015(3) -0.005(3) -0.001(3)
N5 0.069(4) 0.057(4) 0.051(4) -0.008(3) -0.010(3) -0.013(3)
N6 0.081(5) 0.046(4) 0.068(4) -0.008(3) -0.020(4) -0.005(3)
N1' 0.048(4) 0.046(3) 0.056(4) -0.013(3) -0.009(3) 0.009(3)
N2' 0.071(4) 0.034(3) 0.045(3) -0.008(3) -0.022(3) -0.002(3)
N3' 0.054(4) 0.047(3) 0.078(4) -0.013(3) -0.021(3) 0.002(3)
N4' 0.053(4) 0.031(3) 0.052(3) -0.007(2) -0.008(3) -0.008(3)
N5' 0.060(4) 0.046(4) 0.042(3) -0.007(3) -0.013(3) -0.013(3)
N6' 0.056(4) 0.030(3) 0.074(4) -0.018(3) -0.023(3) 0.004(3)
O1 0.072(3) 0.054(3) 0.056(3) -0.017(2) -0.018(3) -0.007(2)
O2 0.067(3) 0.037(3) 0.066(3) -0.008(2) -0.019(2) 0.000(2)
O3 0.071(3) 0.056(3) 0.050(3) -0.012(2) -0.007(3) -0.006(2)
O1' 0.055(3) 0.058(3) 0.062(3) -0.015(2) -0.024(3) 0.003(2)
O2' 0.050(3) 0.047(3) 0.060(3) -0.018(2) -0.021(2) 0.004(2)
O3' 0.057(3) 0.049(3) 0.069(3) -0.023(2) -0.020(3) 0.002(2)
B1 0.065(6) 0.041(5) 0.047(5) -0.001(4) -0.029(5) -0.004(4)
B2 0.059(6) 0.033(5) 0.063(5) -0.007(4) -0.018(5) -0.008(4)
B1' 0.079(6) 0.032(4) 0.038(5) -0.008(3) -0.014(4) -0.013(4)
B2' 0.059(6) 0.053(5) 0.067(6) -0.023(4) -0.029(5) -0.013(4)
C1 0.091(6) 0.055(5) 0.046(5) -0.012(4) -0.020(4) -0.008(4)
C2 0.078(5) 0.068(5) 0.056(5) -0.009(4) -0.022(4) -0.003(4)
C3 0.111(7) 0.081(6) 0.044(5) 0.001(4) -0.033(4) -0.028(5)
C4 0.113(7) 0.061(5) 0.062(5) -0.005(4) -0.029(5) -0.007(5)
C5 0.085(6) 0.054(5) 0.035(4) -0.009(4) -0.014(4) -0.005(4)
C6 0.072(5) 0.047(5) 0.057(5) -0.005(4) -0.013(4) 0.000(4)
C7 0.080(6) 0.067(5) 0.072(5) -0.022(4) -0.015(4) -0.003(4)
C8 0.088(6) 0.067(5) 0.037(4) -0.009(4) -0.020(4) 0.004(4)
C9 0.086(6) 0.061(5) 0.040(4) -0.009(4) -0.012(4) -0.009(4)
C10 0.074(5) 0.057(5) 0.038(4) -0.010(4) -0.022(4) 0.002(4)
C11 0.064(5) 0.065(5) 0.051(5) -0.014(4) -0.023(4) 0.004(4)
C12 0.077(5) 0.049(5) 0.053(5) -0.007(4) -0.025(4) -0.008(4)
C13 0.053(5) 0.054(5) 0.062(5) -0.002(4) -0.006(4) -0.007(4)
C14 0.065(5) 0.063(5) 0.074(5) 0.001(4) -0.020(4) 0.010(4)
C15 0.092(6) 0.056(5) 0.067(5) 0.001(4) -0.020(5) -0.001(4)
C16 0.071(6) 0.091(7) 0.071(6) 0.014(5) -0.025(4) 0.006(5)
C17 0.086(6) 0.068(5) 0.054(5) -0.003(4) -0.029(4) 0.008(4)
C18 0.071(5) 0.058(5) 0.073(5) -0.005(4) -0.027(4) -0.010(4)
C19 0.054(5) 0.066(5) 0.054(5) -0.011(4) -0.015(4) 0.005(4)
C20 0.066(5) 0.053(5) 0.061(5) -0.003(4) -0.028(4) -0.010(4)
C21 0.093(6) 0.065(5) 0.067(5) -0.029(4) -0.019(4) -0.007(4)
C22 0.092(6) 0.067(5) 0.087(6) -0.017(5) -0.032(5) 0.006(4)
C23 0.088(6) 0.094(7) 0.090(7) -0.042(6) -0.020(5) -0.003(5)
C24 0.092(6) 0.096(7) 0.064(5) -0.021(5) -0.023(4) -0.007(5)
C25 0.069(5) 0.044(4) 0.043(4) -0.003(3) -0.009(4) -0.012(4)
C26 0.080(6) 0.056(5) 0.061(5) -0.021(4) 0.007(4) -0.019(4)
C27 0.065(5) 0.085(6) 0.069(5) -0.011(5) 0.001(4) -0.033(5)
C28 0.075(5) 0.086(6) 0.053(5) -0.032(4) -0.006(4) -0.004(5)
C29 0.067(5) 0.064(5) 0.038(4) -0.010(4) 0.002(4) -0.016(4)
C30 0.057(5) 0.061(5) 0.045(4) -0.005(4) -0.002(4) -0.013(4)
C31 0.091(6) 0.074(6) 0.063(5) -0.024(4) 0.008(4) -0.035(5)
C32 0.077(5) 0.052(5) 0.065(5) -0.023(4) -0.009(4) -0.013(4)
C33 0.079(6) 0.047(5) 0.059(5) -0.007(4) -0.015(4) -0.024(4)
C34 0.071(5) 0.052(5) 0.055(5) -0.011(4) -0.026(4) -0.005(4)
C35 0.082(6) 0.056(5) 0.046(5) -0.002(4) -0.012(4) -0.012(4)
C36 0.065(5) 0.059(5) 0.058(5) -0.012(4) -0.013(4) -0.012(4)
C37 0.081(6) 0.061(5) 0.058(5) 0.003(4) -0.018(4) -0.022(4)
C38 0.088(6) 0.066(6) 0.088(6) -0.012(5) -0.023(5) -0.016(5)
C39 0.115(8) 0.064(6) 0.100(7) 0.023(5) -0.018(6) -0.020(5)
C40 0.076(6) 0.098(7) 0.093(7) -0.011(5) 0.020(5) -0.034(5)
C41 0.082(6) 0.097(7) 0.077(6) 0.005(5) 0.003(5) -0.030(5)
C42 0.073(6) 0.068(6) 0.058(5) 0.000(4) -0.011(4) -0.019(4)
C43 0.067(6) 0.074(6) 0.070(5) -0.016(5) 0.002(4) -0.011(4)
C44 0.088(6) 0.083(6) 0.067(6) -0.013(5) -0.007(5) -0.016(5)
C45 0.068(6) 0.126(8) 0.069(6) -0.033(6) 0.018(4) -0.013(6)
C46 0.074(6) 0.099(6) 0.076(6) -0.030(5) -0.004(5) 0.008(5)
C47 0.094(6) 0.065(6) 0.079(6) -0.021(4) -0.007(5) -0.015(5)
C48 0.055(5) 0.069(5) 0.050(5) -0.010(4) -0.006(4) -0.018(4)
C1' 0.033(4) 0.054(4) 0.061(5) -0.027(4) 0.002(4) 0.006(3)
C2' 0.076(6) 0.058(5) 0.062(5) -0.005(4) -0.021(5) 0.001(4)
C3' 0.064(6) 0.065(5) 0.078(6) -0.006(4) -0.019(5) 0.009(4)
C4' 0.077(6) 0.070(5) 0.075(5) -0.006(4) -0.021(5) -0.004(4)
C5' 0.062(5) 0.050(4) 0.050(4) -0.009(3) -0.004(4) -0.006(4)
C6' 0.061(5) 0.045(4) 0.047(4) -0.021(3) -0.012(4) 0.002(4)
C7' 0.062(5) 0.072(5) 0.075(5) -0.019(4) 0.000(4) 0.006(4)
C8' 0.065(5) 0.065(5) 0.072(5) -0.010(4) -0.033(5) 0.004(4)
C9' 0.045(5) 0.049(4) 0.054(5) -0.015(4) -0.005(4) -0.002(4)
C10' 0.047(5) 0.047(4) 0.060(5) -0.015(4) 0.009(4) 0.001(4)
C11' 0.071(6) 0.045(4) 0.048(5) -0.013(3) -0.016(4) -0.001(4)
C12' 0.054(5) 0.051(5) 0.070(5) -0.003(4) -0.011(4) -0.003(4)
C13' 0.073(6) 0.045(4) 0.084(6) -0.017(4) -0.036(5) -0.002(4)
C14' 0.075(6) 0.052(5) 0.112(6) 0.002(4) -0.037(5) -0.003(4)
C15' 0.100(7) 0.081(6) 0.097(7) 0.006(5) -0.039(6) -0.003(5)
C16' 0.109(8) 0.050(5) 0.138(9) -0.009(5) -0.070(7) 0.020(5)
C17' 0.140(8) 0.044(5) 0.086(6) 0.008(4) -0.064(6) -0.012(5)
C18' 0.096(6) 0.049(5) 0.057(5) -0.005(4) -0.041(5) -0.017(4)
C19' 0.058(5) 0.049(4) 0.079(5) -0.012(4) -0.033(5) -0.003(4)
C20' 0.133(9) 0.071(6) 0.057(5) 0.014(4) -0.026(6) -0.028(6)
C21' 0.095(8) 0.120(8) 0.092(7) -0.025(6) -0.020(6) -0.008(6)
C22' 0.081(7) 0.104(7) 0.080(6) -0.010(5) -0.029(6) -0.003(5)
C23' 0.079(6) 0.067(5) 0.068(5) -0.021(4) -0.019(5) -0.011(5)
C24' 0.056(5) 0.043(4) 0.075(5) -0.017(4) -0.022(4) -0.006(4)
C25' 0.050(5) 0.054(5) 0.053(4) -0.019(4) -0.007(4) 0.004(4)
C26' 0.074(6) 0.035(4) 0.078(5) -0.008(4) -0.034(4) 0.001(4)
C27' 0.077(6) 0.043(5) 0.070(5) 0.000(4) -0.022(4) -0.004(4)
C28' 0.069(5) 0.047(5) 0.075(5) -0.010(4) -0.016(4) -0.013(4)
C29' 0.072(5) 0.045(5) 0.058(4) -0.015(3) -0.022(4) 0.000(4)
C30' 0.054(5) 0.053(5) 0.045(4) -0.020(3) -0.007(4) -0.008(4)
C31' 0.060(5) 0.065(5) 0.066(5) -0.012(4) 0.003(4) -0.009(4)
C32' 0.088(7) 0.059(5) 0.065(5) -0.008(4) -0.012(5) -0.006(5)
C33' 0.048(5) 0.051(5) 0.051(4) -0.019(3) -0.006(4) 0.008(4)
C34' 0.055(5) 0.033(4) 0.062(5) -0.011(3) -0.005(4) -0.003(4)
C35' 0.057(5) 0.025(4) 0.065(4) -0.012(3) -0.030(4) -0.001(4)
C36' 0.058(5) 0.026(4) 0.061(4) -0.003(3) -0.016(4) -0.015(4)
C37' 0.076(6) 0.040(4) 0.058(4) -0.009(3) -0.015(4) -0.002(4)
C38' 0.076(6) 0.054(5) 0.074(5) -0.016(4) -0.028(5) -0.016(5)
C39' 0.064(6) 0.086(7) 0.098(6) -0.009(5) -0.023(5) -0.017(5)
C40' 0.094(8) 0.098(7) 0.090(6) -0.005(5) -0.021(5) -0.037(6)
C41' 0.102(7) 0.068(6) 0.084(6) -0.002(5) -0.037(6) -0.021(6)
C42' 0.092(7) 0.068(6) 0.060(5) 0.001(4) -0.030(5) -0.029(5)
C43' 0.085(6) 0.051(5) 0.064(5) -0.011(4) -0.045(5) 0.015(5)
C44' 0.112(7) 0.045(5) 0.083(5) -0.003(4) -0.043(5) -0.014(5)
C45' 0.099(7) 0.039(5) 0.126(7) -0.027(5) -0.066(6) 0.018(5)
C46' 0.074(6) 0.064(6) 0.094(6) -0.018(4) -0.044(5) 0.001(5)
C47' 0.091(6) 0.042(5) 0.082(5) -0.014(4) -0.037(5) -0.010(4)
C48' 0.054(5) 0.061(5) 0.062(5) -0.016(4) -0.014(4) -0.014(4)

loop_
_atom_type_symbol
_atom_type_description
_atom_type_scat_dispersion_real
_atom_type_scat_dispersion_imag
_atom_type_scat_source
C C 0.0033 0.0016 'International Tables Vol C Tables 4.2.6.8 and 6.1.1.4'
H H 0.0000 0.0000 'International Tables Vol C Tables 4.2.6.8 and 6.1.1.4'
B B 0.0013 0.0007 'International Tables Vol C Tables 4.2.6.8 and 6.1.1.4'
N N 0.0061 0.0033 'International Tables Vol C Tables 4.2.6.8 and 6.1.1.4'
O O 0.0106 0.0060 'International Tables Vol C Tables 4.2.6.8 and 6.1.1.4'

loop_
_geom_angle_atom_site_label_1
_geom_angle_atom_site_label_2
_geom_angle_atom_site_label_3
_geom_angle
C9 N1 C6 120.1(5)
C9 N1 B1 111.8(5)
C6 N1 B1 128.1(5)
C10 N2 C11 104.7(5)
C10 N2 B1 110.9(5)
C11 N2 B1 140.2(5)
C10 N3 C12 101.2(5)
C33 N4 C30 121.2(6)
C33 N4 B2 112.5(5)
C30 N4 B2 125.9(5)
C34 N5 C35 106.4(6)
C34 N5 B2 110.6(6)
C35 N5 B2 142.3(6)
C34 N6 C36 101.3(5)
C9' N1' C6' 120.6(6)
C9' N1' B1' 110.8(5)
C6' N1' B1' 128.2(5)
C11' N2' C10' 105.9(5)
C11' N2' B1' 143.7(6)
C10' N2' B1' 109.5(5)
C10' N3' C12' 101.6(5)
C33' N4' C30' 121.9(6)
C33' N4' B2' 110.7(5)
C30' N4' B2' 127.2(5)
C34' N5' C36' 105.4(5)
C34' N5' B2' 112.1(5)
C36' N5' B2' 141.0(6)
C34' N6' C35' 101.5(5)
C1 O1 B2 128.0(5)
B2 O2 B1 113.3(5)
C25 O3 B1 126.0(5)
C1' O1' B2' 127.6(5)
B2' O2' B1' 115.6(5)
C25' O3' B1' 130.2(5)
O2 B1 O3 117.1(6)
O2 B1 N2 115.2(6)
O3 B1 N2 110.5(5)
O2 B1 N1 108.3(5)
O3 B1 N1 106.7(5)
N2 B1 N1 96.7(5)
O2 B2 O1 116.1(5)
O2 B2 N5 115.8(6)
O1 B2 N5 110.8(5)
O2 B2 N4 111.1(5)
O1 B2 N4 104.5(5)
N5 B2 N4 96.2(5)
O2' B1' O3' 113.4(6)
O2' B1' N2' 116.2(5)
O3' B1' N2' 112.1(5)
O2' B1' N1' 108.3(5)
O3' B1' N1' 106.9(5)
N2' B1' N1' 98.2(5)
O2' B2' O1' 117.1(6)
O2' B2' N5' 117.1(5)
O1' B2' N5' 113.0(5)
O2' B2' N4' 107.5(5)
O1' B2' N4' 102.8(5)
N5' B2' N4' 95.6(5)
O1 C1 C2 117.7(6)
O1 C1 C6 123.9(6)
C2 C1 C6 118.2(7)
C1 C2 C3 120.4(7)
C1 C2 H2 119.8
C3 C2 H2 119.8
C4 C3 C2 122.2(6)
C4 C3 H3 118.9
C2 C3 H3 118.9
C5 C4 C3 118.2(7)
C5 C4 H4 120.9
C3 C4 H4 120.9
C4 C5 C7 121.1(7)
C4 C5 C6 120.2(7)
C7 C5 C6 118.7(6)
N1 C6 C1 119.8(6)
N1 C6 C5 119.5(6)
C1 C6 C5 120.7(6)
C8 C7 C5 120.5(6)
C8 C7 H7 119.8
C5 C7 H7 119.8
C7 C8 C9 119.6(7)
C7 C8 H8 120.2
C9 C8 H8 120.2
N1 C9 C8 121.5(6)
N1 C9 C10 107.1(6)
C8 C9 C10 131.2(7)
N2 C10 N3 116.3(5)
N2 C10 C9 112.3(6)
N3 C10 C9 131.0(6)
N2 C11 C12 106.1(6)
N2 C11 C20 130.6(6)
C12 C11 C20 123.3(6)
N3 C12 C11 111.6(6)
N3 C12 C13 127.7(6)
C11 C12 C13 120.7(7)
C12 C13 C14 122.2(7)
C12 C13 C18 118.2(6)
C14 C13 C18 119.5(6)
C15 C14 C13 120.2(7)
C15 C14 H14 119.9
C13 C14 H14 119.9
C14 C15 C16 119.2(7)
C14 C15 H15 120.4
C16 C15 H15 120.4
C17 C16 C15 123.0(6)
C17 C16 H16 118.5
C15 C16 H16 118.5
C16 C17 C18 119.5(7)
C16 C17 H17 120.2
C18 C17 H17 120.2
C17 C18 C13 118.4(6)
C17 C18 C19 122.7(7)
C13 C18 C19 118.9(6)
C20 C19 C24 119.4(7)
C20 C19 C18 121.2(7)
C24 C19 C18 119.4(7)
C19 C20 C11 117.5(6)
C19 C20 C21 120.8(7)
C11 C20 C21 121.7(6)
C22 C21 C20 120.0(7)
C22 C21 H21 120.0
C20 C21 H21 120.0
C21 C22 C23 119.8(7)
C21 C22 H22 120.1
C23 C22 H22 120.1
C24 C23 C22 121.5(7)
C24 C23 H23 119.2
C22 C23 H23 119.2
C23 C24 C19 118.4(7)
C23 C24 H24 120.8
C19 C24 H24 120.8
C26 C25 O3 116.9(6)
C26 C25 C30 119.6(6)
O3 C25 C30 123.6(6)
C25 C26 C27 119.1(7)
C25 C26 H26 120.5
C27 C26 H26 120.5
C26 C27 C28 122.4(6)
C26 C27 H27 118.8
C28 C27 H27 118.8
C27 C28 C29 119.4(6)
C27 C28 H28 120.3
C29 C28 H28 120.3
C30 C29 C28 117.0(6)
C30 C29 C31 121.0(6)
C28 C29 C31 122.0(7)
N4 C30 C29 116.2(6)
N4 C30 C25 121.5(6)
C29 C30 C25 122.3(6)
C32 C31 C29 120.6(7)
C32 C31 H31 119.7
C29 C31 H31 119.7
C31 C32 C33 119.6(7)
C31 C32 H32 120.2
C33 C32 H32 120.2
N4 C33 C32 121.2(6)
N4 C33 C34 107.4(6)
C32 C33 C34 131.2(7)
N6 C34 N5 114.7(6)
N6 C34 C33 132.5(7)
N5 C34 C33 112.8(6)
C36 C35 N5 103.4(6)
C36 C35 C48 125.4(7)
N5 C35 C48 131.2(7)
C35 C36 N6 114.2(6)
C35 C36 C37 119.4(7)
N6 C36 C37 126.4(7)
C42 C37 C38 123.3(7)
C42 C37 C36 116.8(7)
C38 C37 C36 119.8(7)
C39 C38 C37 116.0(7)
C39 C38 H38 122.0
C37 C38 H38 122.0
C40 C39 C38 122.1(8)
C40 C39 H39 119.0
C38 C39 H39 119.0
C41 C40 C39 119.9(8)
C41 C40 H40 120.1
C39 C40 H40 120.1
C40 C41 C42 121.7(8)
C40 C41 H41 119.1
C42 C41 H41 119.1
C41 C42 C37 116.8(7)
C41 C42 C43 122.6(8)
C37 C42 C43 120.6(7)
C44 C43 C48 116.6(7)
C44 C43 C42 121.0(7)
C48 C43 C42 122.4(7)
C45 C44 C43 122.2(7)
C45 C44 H44 118.9
C43 C44 H44 118.9
C44 C45 C46 122.4(7)
C44 C45 H45 118.8
C46 C45 H45 118.8
C47 C46 C45 115.0(7)
C47 C46 H46 122.5
C45 C46 H46 122.5
C46 C47 C48 122.6(7)
C46 C47 H47 118.7
C48 C47 H47 118.7
C47 C48 C35 123.7(7)
C47 C48 C43 120.9(7)
C35 C48 C43 115.3(7)
O1' C1' C2' 118.2(6)
O1' C1' C6' 121.1(6)
C2' C1' C6' 120.5(6)
C3' C2' C1' 119.1(7)
C3' C2' H2' 120.5
C1' C2' H2' 120.5
C4' C3' C2' 122.0(7)
C4' C3' H3' 119.0
C2' C3' H3' 119.0
C3' C4' C5' 120.2(7)
C3' C4' H4' 119.9
C5' C4' H4' 119.9
C4' C5' C6' 119.0(7)
C4' C5' C7' 122.6(7)
C6' C5' C7' 118.4(6)
N1' C6' C1' 122.3(6)
N1' C6' C5' 118.7(6)
C1' C6' C5' 119.0(6)
C8' C7' C5' 120.6(7)
C8' C7' H7' 119.7
C5' C7' H7' 119.7
C9' C8' C7' 116.4(6)
C9' C8' H8' 121.8
C7' C8' H8' 121.8
N1' C9' C8' 125.1(6)
N1' C9' C10' 109.4(6)
C8' C9' C10' 125.5(6)
N3' C10' N2' 114.3(6)
N3' C10' C9' 134.0(6)
N2' C10' C9' 111.8(6)
N2' C11' C12' 105.4(6)
N2' C11' C24' 129.9(7)
C12' C11' C24' 124.7(6)
N3' C12' C11' 112.8(6)
N3' C12' C13' 127.4(7)
C11' C12' C13' 119.8(7)
C14' C13' C18' 120.5(7)
C14' C13' C12' 120.7(7)
C18' C13' C12' 118.7(7)
C15' C14' C13' 120.9(8)
C15' C14' H14' 119.6
C13' C14' H14' 119.6
C16' C15' C14' 119.1(8)
C16' C15' H15' 120.5
C14' C15' H15' 120.5
C15' C16' C17' 121.9(8)
C15' C16' H16' 119.0
C17' C16' H16' 119.0
C16' C17' C18' 120.1(8)
C16' C17' H17' 119.9
C18' C17' H17' 119.9
C13' C18' C17' 117.4(7)
C13' C18' C19' 120.4(6)
C17' C18' C19' 122.2(7)
C20' C19' C24' 117.2(7)
C20' C19' C18' 123.0(7)
C24' C19' C18' 119.8(7)
C21' C20' C19' 121.8(7)
C21' C20' H20' 119.1
C19' C20' H20' 119.1
C22' C21' C20' 120.9(9)
C22' C21' H21' 119.6
C20' C21' H21' 119.6
C21' C22' C23' 119.4(8)
C21' C22' H22' 120.3
C23' C22' H22' 120.3
C22' C23' C24' 122.0(7)
C22' C23' H23' 119.0
C24' C23' H23' 119.0
C23' C24' C19' 118.7(7)
C23' C24' C11' 124.9(7)
C19' C24' C11' 116.3(7)
C26' C25' O3' 116.7(6)
C26' C25' C30' 120.1(7)
O3' C25' C30' 123.2(6)
C25' C26' C27' 120.6(7)
C25' C26' H26' 119.7
C27' C26' H26' 119.7
C28' C27' C26' 121.7(7)
C28' C27' H27' 119.2
C26' C27' H27' 119.2
C27' C28' C29' 118.4(7)
C27' C28' H28' 120.8
C29' C28' H28' 120.8
C30' C29' C28' 120.5(6)
C30' C29' C31' 118.7(6)
C28' C29' C31' 120.7(7)
N4' C30' C29' 118.8(6)
N4' C30' C25' 122.5(6)
C29' C30' C25' 118.7(6)
C32' C31' C29' 120.4(7)
C32' C31' H31' 119.8
C29' C31' H31' 119.8
C31' C32' C33' 118.7(7)
C31' C32' H32' 120.7
C33' C32' H32' 120.7
N4' C33' C32' 121.3(6)
N4' C33' C34' 109.6(6)
C32' C33' C34' 129.1(6)
N6' C34' N5' 116.0(6)
N6' C34' C33' 132.6(7)
N5' C34' C33' 111.4(6)
N6' C35' C36' 113.0(5)
N6' C35' C48' 126.2(6)
C36' C35' C48' 120.7(7)
N5' C36' C35' 104.0(6)
N5' C36' C37' 131.5(6)
C35' C36' C37' 124.2(6)
C38' C37' C42' 120.9(7)
C38' C37' C36' 123.9(6)
C42' C37' C36' 115.1(7)
C39' C38' C37' 121.3(7)
C39' C38' H38' 119.3
C37' C38' H38' 119.3
C38' C39' C40' 119.5(8)
C38' C39' H39' 120.2
C40' C39' H39' 120.2
C41' C40' C39' 119.3(8)
C41' C40' H40' 120.4
C39' C40' H40' 120.4
C40' C41' C42' 124.0(8)
C40' C41' H41' 118.0
C42' C41' H41' 118.0
C41' C42' C37' 114.9(8)
C41' C42' C43' 123.5(7)
C37' C42' C43' 121.6(7)
C48' C43' C44' 119.3(7)
C48' C43' C42' 120.1(7)
C44' C43' C42' 120.5(8)
C45' C44' C43' 117.0(8)
C45' C44' H44' 121.5
C43' C44' H44' 121.5
C44' C45' C46' 123.7(7)
C44' C45' H45' 118.1
C46' C45' H45' 118.1
C47' C46' C45' 119.2(8)
C47' C46' H46' 120.4
C45' C46' H46' 120.4
C46' C47' C48' 120.9(7)
C46' C47' H47' 119.5
C48' C47' H47' 119.5
C43' C48' C47' 119.6(7)
C43' C48' C35' 118.0(7)
C47' C48' C35' 122.3(7)

loop_
_geom_bond_atom_site_label_1
_geom_bond_atom_site_label_2
_geom_bond_distance
N1 C9 1.358(7)
N1 C6 1.381(7)
N1 B1 1.614(8)
N2 C10 1.345(7)
N2 C11 1.386(7)
N2 B1 1.549(8)
N3 C10 1.346(6)
N3 C12 1.389(7)
N4 C33 1.363(7)
N4 C30 1.391(7)
N4 B2 1.620(8)
N5 C34 1.368(7)
N5 C35 1.397(7)
N5 B2 1.568(8)
N6 C34 1.334(7)
N6 C36 1.384(7)
N1' C9' 1.322(7)
N1' C6' 1.376(7)
N1' B1' 1.608(8)
N2' C11' 1.358(7)
N2' C10' 1.358(7)
N2' B1' 1.547(8)
N3' C10' 1.348(7)
N3' C12' 1.359(7)
N4' C33' 1.358(6)
N4' C30' 1.375(7)
N4' B2' 1.639(8)
N5' C34' 1.354(7)
N5' C36' 1.365(6)
N5' B2' 1.562(8)
N6' C34' 1.299(6)
N6' C35' 1.364(7)
O1 C1 1.352(7)
O1 B2 1.468(8)
O2 B2 1.407(7)
O2 B1 1.408(7)
O3 C25 1.369(7)
O3 B1 1.453(8)
O1' C1' 1.353(6)
O1' B2' 1.431(8)
O2' B2' 1.413(7)
O2' B1' 1.437(7)
O3' C25' 1.362(7)
O3' B1' 1.477(8)
C1 C2 1.368(8)
C1 C6 1.408(8)
C2 C3 1.389(8)
C2 H2 0.9300
C3 C4 1.382(8)
C3 H3 0.9300
C4 C5 1.378(8)
C4 H4 0.9300
C5 C7 1.405(8)
C5 C6 1.407(8)
C7 C8 1.360(8)
C7 H7 0.9300
C8 C9 1.381(8)
C8 H8 0.9300
C9 C10 1.453(8)
C11 C12 1.390(8)
C11 C20 1.412(8)
C12 C13 1.410(8)
C13 C14 1.431(8)
C13 C18 1.442(8)
C14 C15 1.363(8)
C14 H14 0.9300
C15 C16 1.401(8)
C15 H15 0.9300
C16 C17 1.374(8)
C16 H16 0.9300
C17 C18 1.404(8)
C17 H17 0.9300
C18 C19 1.466(8)
C19 C20 1.391(8)
C19 C24 1.422(8)
C20 C21 1.415(8)
C21 C22 1.353(8)
C21 H21 0.9300
C22 C23 1.415(9)
C22 H22 0.9300
C23 C24 1.388(9)
C23 H23 0.9300
C24 H24 0.9300
C25 C26 1.344(7)
C25 C30 1.403(7)
C26 C27 1.383(8)
C26 H26 0.9300
C27 C28 1.385(8)
C27 H27 0.9300
C28 C29 1.398(8)
C28 H28 0.9300
C29 C30 1.395(8)
C29 C31 1.403(8)
C31 C32 1.320(8)
C31 H31 0.9300
C32 C33 1.373(8)
C32 H32 0.9300
C33 C34 1.434(8)
C35 C36 1.381(8)
C35 C48 1.399(8)
C36 C37 1.466(8)
C37 C42 1.411(9)
C37 C38 1.418(8)
C38 C39 1.402(9)
C38 H38 0.9300
C39 C40 1.384(9)
C39 H39 0.9300
C40 C41 1.384(9)
C40 H40 0.9300
C41 C42 1.396(8)
C41 H41 0.9300
C42 C43 1.437(8)
C43 C44 1.385(9)
C43 C48 1.411(8)
C44 C45 1.359(9)
C44 H44 0.9300
C45 C46 1.427(9)
C45 H45 0.9300
C46 C47 1.389(8)
C46 H46 0.9300
C47 C48 1.391(8)
C47 H47 0.9300
C1' C2' 1.403(8)
C1' C6' 1.415(7)
C2' C3' 1.379(8)
C2' H2' 0.9300
C3' C4' 1.378(8)
C3' H3' 0.9300
C4' C5' 1.408(8)
C4' H4' 0.9300
C5' C6' 1.424(8)
C5' C7' 1.432(8)
C7' C8' 1.394(8)
C7' H7' 0.9300
C8' C9' 1.381(8)
C8' H8' 0.9300
C9' C10' 1.442(8)
C11' C12' 1.386(8)
C11' C24' 1.427(8)
C12' C13' 1.430(8)
C13' C14' 1.400(9)
C13' C18' 1.412(8)
C14' C15' 1.379(8)
C14' H14' 0.9300
C15' C16' 1.368(10)
C15' H15' 0.9300
C16' C17' 1.393(10)
C16' H16' 0.9300
C17' C18' 1.413(8)
C17' H17' 0.9300
C18' C19' 1.484(9)
C19' C20' 1.404(9)
C19' C24' 1.425(8)
C20' C21' 1.386(10)
C20' H20' 0.9300
C21' C22' 1.341(9)
C21' H21' 0.9300
C22' C23' 1.392(9)
C22' H22' 0.9300
C23' C24' 1.391(8)
C23' H23' 0.9300
C25' C26' 1.357(7)
C25' C30' 1.396(8)
C26' C27' 1.402(8)
C26' H26' 0.9300
C27' C28' 1.325(8)
C27' H27' 0.9300
C28' C29' 1.434(8)
C28' H28' 0.9300
C29' C30' 1.390(8)
C29' C31' 1.440(8)
C31' C32' 1.377(8)
C31' H31' 0.9300
C32' C33' 1.377(8)
C32' H32' 0.9300
C33' C34' 1.422(8)
C35' C36' 1.385(8)
C35' C48' 1.445(8)
C36' C37' 1.428(8)
C37' C38' 1.396(8)
C37' C42' 1.422(8)
C38' C39' 1.373(8)
C38' H38' 0.9300
C39' C40' 1.386(9)
C39' H39' 0.9300
C40' C41' 1.374(9)
C40' H40' 0.9300
C41' C42' 1.413(9)
C41' H41' 0.9300
C42' C43' 1.486(9)
C43' C48' 1.390(9)
C43' C44' 1.437(8)
C44' C45' 1.367(9)
C44' H44' 0.9300
C45' C46' 1.371(9)
C45' H45' 0.9300
C46' C47' 1.351(8)
C46' H46' 0.9300
C47' C48' 1.401(8)
C47' H47' 0.9300

loop_
_geom_torsion_atom_site_label_1
_geom_torsion_atom_site_label_2
_geom_torsion_atom_site_label_3
_geom_torsion_atom_site_label_4
_geom_torsion
B2 O2 B1 O3 37.3(7)
B2 O2 B1 N2 169.8(5)
B2 O2 B1 N1 -83.3(7)
C25 O3 B1 O2 44.5(8)
C25 O3 B1 N2 -90.1(7)
C25 O3 B1 N1 165.9(5)
C10 N2 B1 O2 125.1(6)
C11 N2 B1 O2 -82.9(10)
C10 N2 B1 O3 -99.5(6)
C11 N2 B1 O3 52.6(10)
C10 N2 B1 N1 11.2(6)
C11 N2 B1 N1 163.3(7)
C9 N1 B1 O2 -127.9(6)
C6 N1 B1 O2 52.1(8)
C9 N1 B1 O3 105.2(6)
C6 N1 B1 O3 -74.7(7)
C9 N1 B1 N2 -8.6(7)
C6 N1 B1 N2 171.5(5)
B1 O2 B2 O1 37.5(8)
B1 O2 B2 N5 170.0(5)
B1 O2 B2 N4 -81.7(6)
C1 O1 B2 O2 44.1(9)
C1 O1 B2 N5 -90.6(7)
C1 O1 B2 N4 166.9(5)
C34 N5 B2 O2 124.3(6)
C35 N5 B2 O2 -67.4(10)
C34 N5 B2 O1 -100.7(6)
C35 N5 B2 O1 67.5(10)
C34 N5 B2 N4 7.3(6)
C35 N5 B2 N4 175.5(7)
C33 N4 B2 O2 -126.6(5)
C30 N4 B2 O2 45.9(8)
C33 N4 B2 O1 107.5(5)
C30 N4 B2 O1 -80.0(7)
C33 N4 B2 N5 -5.9(6)
C30 N4 B2 N5 166.6(5)
B2' O2' B1' O3' 41.1(7)
B2' O2' B1' N2' 173.3(6)
B2' O2' B1' N1' -77.4(7)
C25' O3' B1' O2' 41.1(8)
C25' O3' B1' N2' -93.0(7)
C25' O3' B1' N1' 160.4(5)
C11' N2' B1' O2' -72.6(10)
C10' N2' B1' O2' 120.5(6)
C11' N2' B1' O3' 60.2(10)
C10' N2' B1' O3' -106.7(6)
C11' N2' B1' N1' 172.3(7)
C10' N2' B1' N1' 5.4(6)
C9' N1' B1' O2' -124.5(5)
C6' N1' B1' O2' 48.8(8)
C9' N1' B1' O3' 113.0(6)
C6' N1' B1' O3' -73.7(7)
C9' N1' B1' N2' -3.2(6)
C6' N1' B1' N2' 170.1(5)
B1' O2' B2' O1' 31.1(8)
B1' O2' B2' N5' 170.0(5)
B1' O2' B2' N4' -83.9(6)
C1' O1' B2' O2' 51.4(8)
C1' O1' B2' N5' -89.3(7)
C1' O1' B2' N4' 168.9(5)
C34' N5' B2' O2' 120.6(6)
C36' N5' B2' O2' -76.2(10)
C34' N5' B2' O1' -98.8(6)
C36' N5' B2' O1' 64.4(9)
C34' N5' B2' N4' 7.7(6)
C36' N5' B2' N4' 170.9(6)
C33' N4' B2' O2' -125.7(5)
C30' N4' B2' O2' 50.3(7)
C33' N4' B2' O1' 110.1(5)
C30' N4' B2' O1' -73.9(7)
C33' N4' B2' N5' -5.0(6)
C30' N4' B2' N5' 171.0(5)
B2 O1 C1 C2 130.9(6)
B2 O1 C1 C6 -54.0(9)
O1 C1 C2 C3 176.9(6)
C6 C1 C2 C3 1.5(10)
C1 C2 C3 C4 -0.5(10)
C2 C3 C4 C5 -0.6(11)
C3 C4 C5 C7 -179.0(7)
C3 C4 C5 C6 0.5(10)
C9 N1 C6 C1 -178.1(6)
B1 N1 C6 C1 1.8(10)
C9 N1 C6 C5 1.5(9)
B1 N1 C6 C5 -178.6(6)
O1 C1 C6 N1 3.0(10)
C2 C1 C6 N1 178.0(6)
O1 C1 C6 C5 -176.6(6)
C2 C1 C6 C5 -1.6(10)
C4 C5 C6 N1 -179.0(6)
C7 C5 C6 N1 0.5(9)
C4 C5 C6 C1 0.6(10)
C7 C5 C6 C1 -179.9(6)
C4 C5 C7 C8 177.2(6)
C6 C5 C7 C8 -2.2(10)
C5 C7 C8 C9 2.0(10)
C6 N1 C9 C8 -1.8(9)
B1 N1 C9 C8 178.3(6)
C6 N1 C9 C10 -176.8(5)
B1 N1 C9 C10 3.3(7)
C7 C8 C9 N1 0.0(10)
C7 C8 C9 C10 173.7(7)
C11 N2 C10 N3 0.4(7)
B1 N2 C10 N3 162.3(6)
C11 N2 C10 C9 -172.8(5)
B1 N2 C10 C9 -10.9(7)
C12 N3 C10 N2 -1.7(7)
C12 N3 C10 C9 170.0(7)
N1 C9 C10 N2 4.7(7)
C8 C9 C10 N2 -169.7(7)
N1 C9 C10 N3 -167.2(6)
C8 C9 C10 N3 18.4(12)
C10 N2 C11 C12 1.2(7)
B1 N2 C11 C12 -151.9(7)
C10 N2 C11 C20 -178.6(7)
B1 N2 C11 C20 28.3(12)
C10 N3 C12 C11 2.4(7)
C10 N3 C12 C13 -176.8(6)
N2 C11 C12 N3 -2.3(7)
C20 C11 C12 N3 177.5(6)
N2 C11 C12 C13 176.9(6)
C20 C11 C12 C13 -3.3(10)
N3 C12 C13 C14 1.0(10)
C11 C12 C13 C14 -178.1(6)
N3 C12 C13 C18 179.3(6)
C11 C12 C13 C18 0.2(9)
C12 C13 C14 C15 175.5(6)
C18 C13 C14 C15 -2.7(9)
C13 C14 C15 C16 4.6(10)
C14 C15 C16 C17 -4.0(11)
C15 C16 C17 C18 1.2(11)
C16 C17 C18 C13 0.8(10)
C16 C17 C18 C19 178.9(6)
C12 C13 C18 C17 -178.4(6)
C14 C13 C18 C17 -0.1(9)
C12 C13 C18 C19 3.4(9)
C14 C13 C18 C19 -178.3(6)
C17 C18 C19 C20 177.6(6)
C13 C18 C19 C20 -4.3(9)
C17 C18 C19 C24 -0.9(10)
C13 C18 C19 C24 177.2(6)
C24 C19 C20 C11 179.9(6)
C18 C19 C20 C11 1.4(9)
C24 C19 C20 C21 -2.3(10)
C18 C19 C20 C21 179.2(6)
N2 C11 C20 C19 -177.8(6)
C12 C11 C20 C19 2.4(9)
N2 C11 C20 C21 4.3(11)
C12 C11 C20 C21 -175.4(6)
C19 C20 C21 C22 1.6(10)
C11 C20 C21 C22 179.4(6)
C20 C21 C22 C23 -0.3(10)
C21 C22 C23 C24 -0.3(11)
C22 C23 C24 C19 -0.4(11)
C20 C19 C24 C23 1.7(10)
C18 C19 C24 C23 -179.8(6)
B1 O3 C25 C26 122.1(7)
B1 O3 C25 C30 -57.6(8)
O3 C25 C26 C27 175.6(6)
C30 C25 C26 C27 -4.7(10)
C25 C26 C27 C28 3.3(11)
C26 C27 C28 C29 -1.7(11)
C27 C28 C29 C30 1.6(10)
C27 C28 C29 C31 -178.5(6)
C33 N4 C30 C29 -1.6(9)
B2 N4 C30 C29 -173.5(6)
C33 N4 C30 C25 178.4(6)
B2 N4 C30 C25 6.5(9)
C28 C29 C30 N4 176.9(6)
C31 C29 C30 N4 -3.0(9)
C28 C29 C30 C25 -3.1(10)
C31 C29 C30 C25 177.0(6)
C26 C25 C30 N4 -175.3(6)
O3 C25 C30 N4 4.5(10)
C26 C25 C30 C29 4.8(10)
O3 C25 C30 C29 -175.5(6)
C30 C29 C31 C32 4.6(11)
C28 C29 C31 C32 -175.4(7)
C29 C31 C32 C33 -1.2(11)
C30 N4 C33 C32 5.0(9)
B2 N4 C33 C32 177.9(6)
C30 N4 C33 C34 -170.3(5)
B2 N4 C33 C34 2.5(7)
C31 C32 C33 N4 -3.5(10)
C31 C32 C33 C34 170.6(7)
C36 N6 C34 N5 -2.1(7)
C36 N6 C34 C33 -179.9(7)
C35 N5 C34 N6 2.3(7)
B2 N5 C34 N6 174.8(5)
C35 N5 C34 C33 -179.4(5)
B2 N5 C34 C33 -6.9(7)
N4 C33 C34 N6 -179.4(6)
C32 C33 C34 N6 5.9(13)
N4 C33 C34 N5 2.7(8)
C32 C33 C34 N5 -172.0(7)
C34 N5 C35 C36 -1.3(7)
B2 N5 C35 C36 -169.8(7)
C34 N5 C35 C48 179.6(7)
B2 N5 C35 C48 11.1(14)
N5 C35 C36 N6 0.1(8)
C48 C35 C36 N6 179.2(6)
N5 C35 C36 C37 -179.5(5)
C48 C35 C36 C37 -0.3(10)
C34 N6 C36 C35 1.2(7)
C34 N6 C36 C37 -179.3(6)
C35 C36 C37 C42 0.3(9)
N6 C36 C37 C42 -179.2(6)
C35 C36 C37 C38 178.6(6)
N6 C36 C37 C38 -0.9(10)
C42 C37 C38 C39 -2.5(10)
C36 C37 C38 C39 179.3(6)
C37 C38 C39 C40 5.0(11)
C38 C39 C40 C41 -6.1(13)
C39 C40 C41 C42 4.4(12)
C40 C41 C42 C37 -1.9(11)
C40 C41 C42 C43 178.9(7)
C38 C37 C42 C41 1.1(10)
C36 C37 C42 C41 179.3(6)
C38 C37 C42 C43 -179.7(6)
C36 C37 C42 C43 -1.5(10)
C41 C42 C43 C44 -0.1(11)
C37 C42 C43 C44 -179.2(7)
C41 C42 C43 C48 -177.9(6)
C37 C42 C43 C48 2.9(10)
C48 C43 C44 C45 -2.1(11)
C42 C43 C44 C45 179.9(7)
C43 C44 C45 C46 5.3(12)
C44 C45 C46 C47 -5.5(11)
C45 C46 C47 C48 3.0(11)
C46 C47 C48 C35 -179.8(7)
C46 C47 C48 C43 -0.2(11)
C36 C35 C48 C47 -178.8(6)
N5 C35 C48 C47 0.1(12)
C36 C35 C48 C43 1.5(10)
N5 C35 C48 C43 -179.6(6)
C44 C43 C48 C47 -0.4(10)
C42 C43 C48 C47 177.6(6)
C44 C43 C48 C35 179.3(6)
C42 C43 C48 C35 -2.8(10)
B2' O1' C1' C2' 129.4(6)
B2' O1' C1' C6' -56.9(8)
O1' C1' C2' C3' 179.3(6)
C6' C1' C2' C3' 5.5(9)
C1' C2' C3' C4' -3.9(10)
C2' C3' C4' C5' 0.8(10)
C3' C4' C5' C6' 0.6(10)
C3' C4' C5' C7' 179.2(6)
C9' N1' C6' C1' 175.8(5)
B1' N1' C6' C1' 3.1(9)
C9' N1' C6' C5' -4.4(8)
B1' N1' C6' C5' -177.1(5)
O1' C1' C6' N1' 2.0(9)
C2' C1' C6' N1' 175.7(6)
O1' C1' C6' C5' -177.8(5)
C2' C1' C6' C5' -4.1(9)
C4' C5' C6' N1' -178.7(5)
C7' C5' C6' N1' 2.6(8)
C4' C5' C6' C1' 1.1(9)
C7' C5' C6' C1' -177.6(5)
C4' C5' C7' C8' -179.6(6)
C6' C5' C7' C8' -1.0(9)
C5' C7' C8' C9' 1.0(9)
C6' N1' C9' C8' 4.8(9)
B1' N1' C9' C8' 178.6(6)
C6' N1' C9' C10' -173.8(5)
B1' N1' C9' C10' 0.1(7)
C7' C8' C9' N1' -3.0(10)
C7' C8' C9' C10' 175.3(6)
C12' N3' C10' N2' -2.7(7)
C12' N3' C10' C9' 177.9(7)
C11' N2' C10' N3' 2.5(7)
B1' N2' C10' N3' 174.5(5)
C11' N2' C10' C9' -178.0(5)
B1' N2' C10' C9' -5.9(7)
N1' C9' C10' N3' -176.9(6)
C8' C9' C10' N3' 4.6(11)
N1' C9' C10' N2' 3.7(7)
C8' C9' C10' N2' -174.8(6)
C10' N2' C11' C12' -1.1(6)
B1' N2' C11' C12' -168.3(7)
C10' N2' C11' C24' 176.1(6)
B1' N2' C11' C24' 8.9(12)
C10' N3' C12' C11' 1.9(7)
C10' N3' C12' C13' -178.4(6)
N2' C11' C12' N3' -0.5(7)
C24' C11' C12' N3' -178.0(6)
N2' C11' C12' C13' 179.8(5)
C24' C11' C12' C13' 2.4(10)
N3' C12' C13' C14' -3.9(10)
C11' C12' C13' C14' 175.7(6)
N3' C12' C13' C18' 178.5(6)
C11' C12' C13' C18' -1.8(9)
C18' C13' C14' C15' -1.2(10)
C12' C13' C14' C15' -178.7(7)
C13' C14' C15' C16' -0.4(11)
C14' C15' C16' C17' -0.1(13)
C15' C16' C17' C18' 2.1(11)
C14' C13' C18' C17' 3.1(9)
C12' C13' C18' C17' -179.3(6)
C14' C13' C18' C19' -179.0(5)
C12' C13' C18' C19' -1.5(9)
C16' C17' C18' C13' -3.6(9)
C16' C17' C18' C19' 178.6(6)
C13' C18' C19' C20' -175.3(6)
C17' C18' C19' C20' 2.4(9)
C13' C18' C19' C24' 4.5(9)
C17' C18' C19' C24' -177.7(6)
C24' C19' C20' C21' 3.0(10)
C18' C19' C20' C21' -177.2(7)
C19' C20' C21' C22' -1.8(12)
C20' C21' C22' C23' 0.5(13)
C21' C22' C23' C24' -0.4(11)
C22' C23' C24' C19' 1.7(10)
C22' C23' C24' C11' -176.9(6)
C20' C19' C24' C23' -2.8(9)
C18' C19' C24' C23' 177.3(5)
C20' C19' C24' C11' 175.9(6)
C18' C19' C24' C11' -4.0(8)
N2' C11' C24' C23' 2.5(10)
C12' C11' C24' C23' 179.3(6)
N2' C11' C24' C19' -176.1(6)
C12' C11' C24' C19' 0.6(9)
B1' O3' C25' C26' 128.7(6)
B1' O3' C25' C30' -53.3(9)
O3' C25' C26' C27' 176.7(5)
C30' C25' C26' C27' -1.4(9)
C25' C26' C27' C28' 0.3(9)
C26' C27' C28' C29' 0.6(9)
C27' C28' C29' C30' -0.5(9)
C27' C28' C29' C31' 179.5(6)
C33' N4' C30' C29' -3.3(8)
B2' N4' C30' C29' -178.9(5)
C33' N4' C30' C25' 176.7(5)
B2' N4' C30' C25' 1.1(9)
C28' C29' C30' N4' 179.4(5)
C31' C29' C30' N4' -0.6(8)
C28' C29' C30' C25' -0.6(8)
C31' C29' C30' C25' 179.5(5)
C26' C25' C30' N4' -178.4(5)
O3' C25' C30' N4' 3.6(9)
C26' C25' C30' C29' 1.5(8)
O3' C25' C30' C29' -176.4(5)
C30' C29' C31' C32' 2.0(9)
C28' C29' C31' C32' -177.9(6)
C29' C31' C32' C33' 0.3(9)
C30' N4' C33' C32' 5.8(8)
B2' N4' C33' C32' -178.0(5)
C30' N4' C33' C34' -175.3(5)
B2' N4' C33' C34' 0.9(6)
C31' C32' C33' N4' -4.2(9)
C31' C32' C33' C34' 177.2(6)
C35' N6' C34' N5' -1.2(6)
C35' N6' C34' C33' 179.3(6)
C36' N5' C34' N6' 3.0(7)
B2' N5' C34' N6' 172.2(5)
C36' N5' C34' C33' -177.3(5)
B2' N5' C34' C33' -8.2(7)
N4' C33' C34' N6' -176.0(6)
C32' C33' C34' N6' 2.8(11)
N4' C33' C34' N5' 4.5(7)
C32' C33' C34' N5' -176.7(6)
C34' N6' C35' C36' -1.1(6)
C34' N6' C35' C48' -176.3(5)
C34' N5' C36' C35' -3.3(6)
B2' N5' C36' C35' -167.2(7)
C34' N5' C36' C37' -176.9(6)
B2' N5' C36' C37' 19.3(11)
N6' C35' C36' N5' 2.9(6)
C48' C35' C36' N5' 178.4(5)
N6' C35' C36' C37' 177.0(5)
C48' C35' C36' C37' -7.4(9)
N5' C36' C37' C38' -3.5(10)
C35' C36' C37' C38' -175.9(6)
N5' C36' C37' C42' 176.2(6)
C35' C36' C37' C42' 3.7(8)
C42' C37' C38' C39' 2.1(9)
C36' C37' C38' C39' -178.3(6)
C37' C38' C39' C40' -2.9(10)
C38' C39' C40' C41' 1.5(11)
C39' C40' C41' C42' 0.6(11)
C40' C41' C42' C37' -1.3(10)
C40' C41' C42' C43' 177.8(6)
C38' C37' C42' C41' 0.0(9)
C36' C37' C42' C41' -179.7(5)
C38' C37' C42' C43' -179.1(5)
C36' C37' C42' C43' 1.3(8)
C41' C42' C43' C48' 178.4(6)
C37' C42' C43' C48' -2.5(9)
C41' C42' C43' C44' -5.8(9)
C37' C42' C43' C44' 173.2(6)
C48' C43' C44' C45' -3.5(9)
C42' C43' C44' C45' -179.3(6)
C43' C44' C45' C46' 0.7(10)
C44' C45' C46' C47' 0.3(11)
C45' C46' C47' C48' 1.5(10)
C44' C43' C48' C47' 5.3(9)
C42' C43' C48' C47' -178.9(5)
C44' C43' C48' C35' -176.8(5)
C42' C43' C48' C35' -1.0(8)
C46' C47' C48' C43' -4.4(9)
C46' C47' C48' C35' 177.8(5)
N6' C35' C48' C43' -179.4(5)
C36' C35' C48' C43' 5.8(8)
N6' C35' C48' C47' -1.5(9)
C36' C35' C48' C47' -176.4(6)

loop_
_platon_squeeze_void_nr
_platon_squeeze_void_average_x
_platon_squeeze_void_average_y
_platon_squeeze_void_average_z
_platon_squeeze_void_volume
_platon_squeeze_void_count_electrons
_platon_squeeze_void_content
1 0.500 0.094 0.500 774 127 ' '
